data_4316701
loop_
_publ_author_name
' Tomoka Yamaguchi '
'Jean-Pierre Costes'
'Yukana Kishima'
'Masaaki Kojima'
'Yukinari Sunatsuki'
'Nicolas Br\'efuel'
'Jean-Pierre Tuchagues'
'Laure Vendier'
'Wolfgang Wernsdorfer'

_publ_contact_author 'Costes jean-Pierre'
_publ_contact_author_address
;
Laboratoire de Chimie de Coordination
205 Route de Narbonne
31077 Toulouse Cedex 04
;
_publ_contact_author_email jean-pierre.costes@lcc-toulouse.fr
_publ_section_title
;
 Face-Sharing Heterotrinuclear MII-LnIII-MII (M = Mn, Fe, Co, Zn; Ln = La,
 Gd, Tb, Dy) Complexes: Synthesis, Structures, and Magnetic Properties
;
_journal_name_full 'Inorganic Chemistry'
_journal_page_first 9125
_journal_page_last 9135
_journal_paper_doi 10.1021/ic100460w
_journal_volume 49
_journal_year 2010
_chemical_absolute_configuration ad
_chemical_compound_source 'synthesis as described'
_chemical_formula_moiety 'C58 H60 Gd Mn2 N6 O12, N O3'
_chemical_formula_sum 'C58 H60 Gd Mn2 N7 O15'
_chemical_formula_weight 1362.26
_chemical_name_systematic
;
 ?
;
_space_group_IT_number 19
_symmetry_cell_setting orthorhombic
_symmetry_Int_Tables_number 19
_symmetry_space_group_name_Hall 'P 2ac 2ab'
_symmetry_space_group_name_H-M 'P 21 21 21'
_atom_sites_solution_hydrogens geom
_atom_sites_solution_primary direct
_atom_sites_solution_secondary difmap
_cell_angle_alpha 90
_cell_angle_beta 90
_cell_angle_gamma 90
_cell_formula_units_Z 4
_cell_length_a 15.6720(7)
_cell_length_b 15.9438(7)
_cell_length_c 24.5234(11)
_cell_measurement_reflns_used 9840
_cell_measurement_temperature 180
_cell_measurement_theta_max 32.1446
_cell_measurement_theta_min 2.7938
_cell_measurement_wavelength 0.71073
_cell_volume 6127.7(5)
_computing_cell_refinement 'CrysAlis RED, Oxford Diffraction Ltd.'
_computing_data_collection 'CrysAlis CCD, Oxford Diffraction Ltd.'
_computing_data_reduction 'CrysAlis RED, Oxford Diffraction Ltd.'
_computing_molecular_graphics 'Ortep-3 for Windows (Farrugia, 1997)'
_computing_publication_material 'WinGX publication routines (Farrugia, 1999)'
_computing_structure_refinement 'SHELXL-97 (Sheldrick, 1997)'
_computing_structure_solution 'SIR92 (Giacovazzo et al, 1993)'
_diffrn_ambient_temperature 180
_diffrn_measured_fraction_theta_full 0.998
_diffrn_measured_fraction_theta_max 0.998
_diffrn_measurement_device_type 'Oxford-Diffraction XCALIBUR'
_diffrn_measurement_method \w-\f
_diffrn_radiation_monochromator graphite
_diffrn_radiation_source 'fine-focus sealed tube'
_diffrn_radiation_type MoK\a
_diffrn_reflns_av_R_equivalents 0.0481
_diffrn_reflns_av_unetI/netI 0.041
_diffrn_reflns_limit_h_max 17
_diffrn_reflns_limit_h_min -19
_diffrn_reflns_limit_k_max 19
_diffrn_reflns_limit_k_min -19
_diffrn_reflns_limit_l_max 30
_diffrn_reflns_limit_l_min -29
_diffrn_reflns_number 46726
_diffrn_reflns_theta_full 26.37
_diffrn_reflns_theta_max 26.37
_diffrn_reflns_theta_min 2.8
_diffrn_standards_decay_% 0
_diffrn_standards_interval_count 0
_diffrn_standards_interval_time 0
_diffrn_standards_number 0
_exptl_absorpt_coefficient_mu 1.545
_exptl_absorpt_correction_T_max 0.818
_exptl_absorpt_correction_T_min 0.406
_exptl_absorpt_correction_type refdelf
_exptl_absorpt_process_details
;
        (See: Walker, N. & Stuart, D. (1983) Acta Cryst. A39, 158-166)
;
_exptl_crystal_colour 'yellow green'
_exptl_crystal_density_diffrn 1.477
_exptl_crystal_density_method 'not measured'
_exptl_crystal_description 'double prism'
_exptl_crystal_F_000 2764
_exptl_crystal_size_max 0.5
_exptl_crystal_size_mid 0.375
_exptl_crystal_size_min 0.125
_refine_diff_density_max 1.074
_refine_diff_density_min -0.686
_refine_diff_density_rms 0.149
_refine_ls_abs_structure_details 'Flack H D (1983), Acta Cryst. A39, 876-881'
_refine_ls_abs_structure_Flack -0.030(7)
_refine_ls_extinction_method none
_refine_ls_goodness_of_fit_ref 1.065
_refine_ls_hydrogen_treatment constr
_refine_ls_matrix_type full
_refine_ls_number_parameters 756
_refine_ls_number_reflns 12511
_refine_ls_number_restraints 0
_refine_ls_restrained_S_all 1.065
_refine_ls_R_factor_all 0.0411
_refine_ls_R_factor_gt 0.0363
_refine_ls_shift/su_max 0.002
_refine_ls_shift/su_mean 0
_refine_ls_structure_factor_coef Fsqd
_refine_ls_weighting_details 'calc w=1/[\s^2^(Fo^2^)+(0.0626P)^2^+0.0000P] where P=(Fo^2^+2Fc^2^)/3'
_refine_ls_weighting_scheme calc
_refine_ls_wR_factor_gt 0.0968
_refine_ls_wR_factor_ref 0.0997
_reflns_number_gt 11132
_reflns_number_total 12511
_reflns_threshold_expression >2\s(I)
_cod_data_source_file ic100460w_si_002_5.cif
_cod_data_source_block 5
_cod_database_code 4316701

loop_
_symmetry_equiv_pos_as_xyz
'x, y, z'
'-x+1/2, -y, z+1/2'
'x+1/2, -y+1/2, -z'
'-x, y+1/2, -z+1/2'

loop_
_atom_site_label
_atom_site_type_symbol
_atom_site_fract_x
_atom_site_fract_y
_atom_site_fract_z
_atom_site_U_iso_or_equiv
_atom_site_adp_type
_atom_site_occupancy
_atom_site_symmetry_multiplicity
_atom_site_calc_flag
_atom_site_refinement_flags
_atom_site_disorder_assembly
_atom_site_disorder_group
C1 C 0.9523(3) 0.1433(3) 0.38808(16) 0.0232(9) Uani 1 1 d . . .
C2 C 1.0137(3) 0.2080(3) 0.38843(19) 0.0285(10) Uani 1 1 d . . .
C3 C 0.9943(3) 0.2851(3) 0.36382(19) 0.0311(10) Uani 1 1 d . . .
H3 H 1.0351 0.3274 0.3642 0.037 Uiso 1 1 calc R . .
C4 C 0.9188(3) 0.2999(3) 0.3396(2) 0.0373(11) Uani 1 1 d . . .
H4 H 0.908 0.3517 0.3235 0.045 Uiso 1 1 calc R . .
C5 C 0.8564(3) 0.2368(3) 0.33870(19) 0.0318(10) Uani 1 1 d . . .
H5 H 0.8037 0.2465 0.3224 0.038 Uiso 1 1 calc R . .
C6 C 0.8742(3) 0.1606(3) 0.36222(17) 0.0269(10) Uani 1 1 d . . .
O12 O 0.8186(2) 0.0939(2) 0.36194(14) 0.0322(7) Uani 1 1 d . . .
C8 C 1.0992(3) 0.1998(3) 0.4106(2) 0.0322(10) Uani 1 1 d . . .
H8 H 1.1338 0.247 0.4081 0.039 Uiso 1 1 calc R . .
C9 C 1.2223(3) 0.1434(3) 0.4501(2) 0.0380(12) Uani 1 1 d . . .
H9A H 1.235 0.2024 0.4555 0.046 Uiso 1 1 calc R . .
H9B H 1.2587 0.1232 0.4209 0.046 Uiso 1 1 calc R . .
C10 C 1.2443(3) 0.0952(3) 0.5029(2) 0.0302(10) Uani 1 1 d . . .
C11 C 1.2626(3) 0.0014(3) 0.4907(2) 0.0366(12) Uani 1 1 d . . .
H11A H 1.3192 -0.0036 0.475 0.044 Uiso 1 1 calc R . .
H11B H 1.2623 -0.0297 0.5247 0.044 Uiso 1 1 calc R . .
C12 C 1.2306(3) -0.0902(3) 0.41898(19) 0.0316(11) Uani 1 1 d . . .
H12 H 1.2894 -0.0979 0.4195 0.038 Uiso 1 1 calc R . .
C13 C 1.1830(3) -0.1397(3) 0.38000(18) 0.0264(9) Uani 1 1 d . . .
C14 C 1.2306(3) -0.1990(3) 0.3501(2) 0.0353(11) Uani 1 1 d . . .
H14 H 1.2894 -0.2008 0.3547 0.042 Uiso 1 1 calc R . .
C15 C 1.1934(3) -0.2540(3) 0.31448(19) 0.0351(11) Uani 1 1 d . . .
H15 H 1.2263 -0.2935 0.2962 0.042 Uiso 1 1 calc R . .
C16 C 1.1047(3) -0.2501(3) 0.30594(18) 0.0314(10) Uani 1 1 d . . .
H16 H 1.0787 -0.2871 0.2818 0.038 Uiso 1 1 calc R . .
C17 C 1.0569(3) -0.1919(3) 0.33302(18) 0.0289(10) Uani 1 1 d . . .
C18 C 1.0930(3) -0.1364(3) 0.36969(18) 0.0301(11) Uani 1 1 d . . .
C19 C 0.6948(3) -0.0915(3) 0.2288(2) 0.0333(11) Uani 1 1 d . . .
H19 H 0.665 -0.0979 0.1963 0.04 Uiso 1 1 calc R . .
C20 C 0.7808(3) -0.0607(3) 0.22421(18) 0.0289(9) Uani 1 1 d . . .
C21 C 0.8072(3) -0.0376(3) 0.1714(2) 0.0365(11) Uani 1 1 d . . .
H21 H 0.7704 -0.0467 0.1422 0.044 Uiso 1 1 calc R . .
C22 C 0.8859(3) -0.0020(3) 0.16159(19) 0.0374(11) Uani 1 1 d . . .
H22 H 0.9018 0.0127 0.1263 0.045 Uiso 1 1 calc R . .
C23 C 0.9414(3) 0.0117(3) 0.20504(19) 0.0324(11) Uani 1 1 d . . .
H23 H 0.9942 0.0367 0.1991 0.039 Uiso 1 1 calc R . .
C24 C 0.9179(3) -0.0116(3) 0.25662(19) 0.0283(10) Uani 1 1 d . . .
C25 C 0.8376(3) -0.0498(3) 0.26804(17) 0.0256(9) Uani 1 1 d . . .
C26 C 0.5648(3) -0.1343(3) 0.2653(2) 0.0352(11) Uani 1 1 d . . .
H26A H 0.5538 -0.1449 0.227 0.042 Uiso 1 1 calc R . .
H26B H 0.5293 -0.0875 0.2765 0.042 Uiso 1 1 calc R . .
C27 C 0.5388(3) -0.2141(3) 0.29919(19) 0.0303(10) Uani 1 1 d . . .
C28 C 0.6053(3) -0.2835(3) 0.2936(2) 0.0414(12) Uani 1 1 d . . .
H28A H 0.5789 -0.3366 0.303 0.05 Uiso 1 1 calc R . .
H28B H 0.6231 -0.2868 0.2558 0.05 Uiso 1 1 calc R . .
C29 C 0.7223(3) -0.3392(3) 0.34210(19) 0.0324(11) Uani 1 1 d . . .
H29 H 0.6983 -0.3897 0.3309 0.039 Uiso 1 1 calc R . .
C30 C 0.8009(3) -0.3451(3) 0.37325(19) 0.0299(10) Uani 1 1 d . . .
C31 C 0.8440(3) -0.2757(3) 0.39630(18) 0.0267(10) Uani 1 1 d . . .
C32 C 0.9212(3) -0.2933(3) 0.42495(18) 0.0274(10) Uani 1 1 d . . .
C33 C 0.8378(3) -0.4260(3) 0.37702(19) 0.0345(11) Uani 1 1 d . . .
H33 H 0.8103 -0.4714 0.3609 0.041 Uiso 1 1 calc R . .
C34 C 1.0316(3) -0.2347(3) 0.4800(2) 0.0353(11) Uani 1 1 d . . .
H34A H 1.0184 -0.2729 0.509 0.053 Uiso 1 1 calc R . .
H34B H 1.0497 -0.182 0.495 0.053 Uiso 1 1 calc R . .
H34C H 1.0766 -0.2577 0.458 0.053 Uiso 1 1 calc R . .
C35 C 0.8643(3) -0.0989(3) 0.55247(19) 0.0308(10) Uani 1 1 d . . .
C36 C 0.8343(3) -0.1079(3) 0.6047(2) 0.0368(11) Uani 1 1 d . . .
H36 H 0.7828 -0.1352 0.611 0.044 Uiso 1 1 calc R . .
C37 C 0.8816(3) -0.0756(3) 0.64866(19) 0.0403(12) Uani 1 1 d . . .
H37 H 0.8612 -0.0815 0.6841 0.048 Uiso 1 1 calc R . .
C38 C 0.9562(4) -0.0362(3) 0.6399(2) 0.0394(12) Uani 1 1 d . . .
H38 H 0.9873 -0.0166 0.6695 0.047 Uiso 1 1 calc R . .
C39 C 0.9883(3) -0.0240(3) 0.58690(19) 0.0341(11) Uani 1 1 d . . .
C40 C 0.9420(3) -0.0557(3) 0.54112(17) 0.0272(9) Uani 1 1 d . . .
C041 C 0.8546(3) 0.1166(3) 0.5117(2) 0.0335(11) Uani 1 1 d . . .
H04A H 0.8335 0.1709 0.5015 0.05 Uiso 1 1 calc R . .
H04B H 0.915 0.1142 0.5056 0.05 Uiso 1 1 calc R . .
H04C H 0.843 0.1069 0.5497 0.05 Uiso 1 1 calc R . .
C41 C 1.0660(3) 0.0241(3) 0.5825(2) 0.0391(12) Uani 1 1 d . . .
H41 H 1.0938 0.0361 0.6151 0.047 Uiso 1 1 calc R . .
N3 N 1.1014(3) 0.0524(3) 0.53908(15) 0.0353(9) Uani 1 1 d . . .
C43 C 0.5532(3) -0.0795(3) 0.4161(2) 0.0337(11) Uani 1 1 d . . .
H43 H 0.4941 -0.0776 0.4193 0.04 Uiso 1 1 calc R . .
C44 C 0.5992(3) -0.0184(3) 0.44751(18) 0.0298(10) Uani 1 1 d . . .
C45 C 0.6910(3) -0.0077(3) 0.44748(19) 0.0304(11) Uani 1 1 d . . .
C46 C 0.7260(3) 0.0522(3) 0.48246(18) 0.0289(10) Uani 1 1 d . . .
C47 C 0.6765(3) 0.0994(3) 0.5156(2) 0.0359(11) Uani 1 1 d . . .
H47 H 0.7021 0.1375 0.5393 0.043 Uiso 1 1 calc R . .
C49 C 0.5507(3) 0.0331(3) 0.4817(2) 0.0384(12) Uani 1 1 d . . .
H49 H 0.4917 0.0275 0.4819 0.046 Uiso 1 1 calc R . .
C50 C 0.9120(3) -0.4384(3) 0.4035(2) 0.0384(11) Uani 1 1 d . . .
H50 H 0.9351 -0.492 0.4053 0.046 Uiso 1 1 calc R . .
N1 N 1.2001(3) -0.0366(3) 0.45303(17) 0.0345(9) Uani 1 1 d . . .
N2 N 1.1326(2) 0.1352(3) 0.43300(18) 0.0359(10) Uani 1 1 d . . .
N6 N 0.6546(2) -0.1111(3) 0.27214(16) 0.0308(9) Uani 1 1 d . . .
N4 N 0.6815(3) -0.2717(2) 0.32804(17) 0.0342(9) Uani 1 1 d . . .
N5 N 0.5826(2) -0.1362(3) 0.38403(16) 0.0333(9) Uani 1 1 d . . .
C53 C 0.4556(3) -0.2459(4) 0.2735(2) 0.0449(14) Uani 1 1 d . . .
H53A H 0.4674 -0.2684 0.238 0.067 Uiso 1 1 calc R . .
H53B H 0.4159 -0.2004 0.2704 0.067 Uiso 1 1 calc R . .
H53C H 0.4316 -0.289 0.2961 0.067 Uiso 1 1 calc R . .
O1 O 0.96486(17) 0.06854(18) 0.40926(12) 0.0256(6) Uani 1 1 d . . .
O2 O 1.04396(18) -0.08120(18) 0.39729(12) 0.0253(7) Uani 1 1 d . . .
O3 O 0.96581(19) -0.0465(2) 0.49031(12) 0.0281(7) Uani 1 1 d . . .
O4 O 0.81973(18) -0.0722(2) 0.31840(11) 0.0265(6) Uani 1 1 d . . .
O5 O 0.73978(18) -0.05289(19) 0.41433(12) 0.0271(7) Uani 1 1 d . . .
O6 O 0.81745(18) -0.19790(18) 0.39338(12) 0.0257(7) Uani 1 1 d . . .
O7 O 0.97105(19) -0.1817(2) 0.32791(13) 0.0284(7) Uani 1 1 d . . .
O8 O 0.9570(2) -0.22190(19) 0.44685(13) 0.0298(7) Uani 1 1 d . . .
O9 O 0.81344(19) 0.0539(2) 0.47991(13) 0.0304(7) Uani 1 1 d . . .
O10 O 0.8247(2) -0.1272(2) 0.50644(13) 0.0321(7) Uani 1 1 d . . .
O11 O 0.9672(2) -0.0008(2) 0.30238(13) 0.0302(7) Uani 1 1 d . . .
Mn1 Mn 1.07160(4) 0.01637(4) 0.45441(3) 0.02444(15) Uani 1 1 d . . .
Mn2 Mn 0.71250(4) -0.14167(4) 0.35090(3) 0.02449(15) Uani 1 1 d . . .
Gd1 Gd 0.891750(14) -0.064960(14) 0.404654(9) 0.02691(7) Uani 1 1 d . . .
C51 C 0.9546(3) -0.3715(3) 0.4284(2) 0.0317(10) Uani 1 1 d . . .
H51 H 1.0054 -0.3807 0.447 0.038 Uiso 1 1 calc R . .
C52 C 0.5200(3) -0.1930(3) 0.3584(2) 0.0385(12) Uani 1 1 d . . .
H52A H 0.464 -0.1673 0.3605 0.046 Uiso 1 1 calc R . .
H52B H 0.518 -0.2447 0.3792 0.046 Uiso 1 1 calc R . .
C42 C 1.1759(3) 0.1069(4) 0.5466(2) 0.0450(13) Uani 1 1 d . . .
H42A H 1.2008 0.0957 0.582 0.054 Uiso 1 1 calc R . .
H42B H 1.1572 0.1649 0.5463 0.054 Uiso 1 1 calc R . .
C54 C 1.3276(3) 0.1335(4) 0.5253(3) 0.0459(14) Uani 1 1 d . . .
H54A H 1.3502 0.0978 0.5533 0.069 Uiso 1 1 calc R . .
H54B H 1.3159 0.188 0.5403 0.069 Uiso 1 1 calc R . .
H54C H 1.3684 0.1386 0.4964 0.069 Uiso 1 1 calc R . .
C57 C 1.0499(3) 0.0332(3) 0.2948(2) 0.0355(12) Uani 1 1 d . . .
H57A H 1.0825 -0.0032 0.2716 0.053 Uiso 1 1 calc R . .
H57B H 1.0779 0.0384 0.3294 0.053 Uiso 1 1 calc R . .
H57C H 1.0454 0.0876 0.2781 0.053 Uiso 1 1 calc R . .
C56 C 0.7496(3) -0.1747(3) 0.5137(2) 0.0401(12) Uani 1 1 d . . .
H56A H 0.762 -0.2232 0.5355 0.06 Uiso 1 1 calc R . .
H56B H 0.7282 -0.1922 0.4788 0.06 Uiso 1 1 calc R . .
H56C H 0.7074 -0.141 0.5318 0.06 Uiso 1 1 calc R . .
C55 C 0.9312(3) -0.2333(3) 0.28656(19) 0.0328(10) Uani 1 1 d . . .
H55A H 0.9558 -0.2208 0.2516 0.049 Uiso 1 1 calc R . .
H55B H 0.871 -0.2219 0.2856 0.049 Uiso 1 1 calc R . .
H55C H 0.9403 -0.2914 0.295 0.049 Uiso 1 1 calc R . .
C48 C 0.5883(3) 0.0920(4) 0.5149(2) 0.0478(15) Uani 1 1 d . . .
H48 H 0.5548 0.1266 0.5368 0.057 Uiso 1 1 calc R . .
O20 O 0.3999(3) 0.0560(3) 0.3847(2) 0.0705(13) Uani 1 1 d . . .
N20 N 0.3995(4) 0.0271(4) 0.3388(2) 0.0629(14) Uani 1 1 d . . .
O22 O 0.3803(4) -0.0443(3) 0.3279(2) 0.0817(15) Uani 1 1 d . . .
O21 O 0.4279(7) 0.0658(5) 0.3005(3) 0.158(4) Uani 1 1 d . . .
C58 C 0.7397(3) 0.1058(3) 0.3349(2) 0.0352(11) Uani 1 1 d . . .
H58A H 0.7087 0.1504 0.3522 0.053 Uiso 1 1 calc R . .
H58B H 0.7069 0.055 0.3367 0.053 Uiso 1 1 calc R . .
H58C H 0.75 0.12 0.2974 0.053 Uiso 1 1 calc R . .

loop_
_atom_site_aniso_label
_atom_site_aniso_U_11
_atom_site_aniso_U_22
_atom_site_aniso_U_33
_atom_site_aniso_U_23
_atom_site_aniso_U_13
_atom_site_aniso_U_12
C1 0.028(2) 0.021(2) 0.021(2) -0.0051(17) -0.0031(16) 0.0008(18)
C2 0.025(2) 0.026(2) 0.034(3) -0.0037(19) 0.0011(18) 0.0052(19)
C3 0.038(3) 0.024(2) 0.031(3) -0.0024(19) -0.003(2) -0.004(2)
C4 0.047(3) 0.025(2) 0.040(3) 0.002(2) -0.005(2) 0.004(2)
C5 0.036(2) 0.029(2) 0.031(3) 0.001(2) -0.010(2) 0.004(2)
C6 0.036(3) 0.026(2) 0.018(2) -0.0047(17) 0.0025(17) -0.0039(19)
O12 0.0285(16) 0.0286(17) 0.0395(19) 0.0060(14) -0.0071(14) -0.0006(14)
C8 0.033(2) 0.023(2) 0.040(3) -0.001(2) -0.005(2) -0.0060(19)
C9 0.031(3) 0.037(3) 0.045(3) 0.001(2) -0.009(2) -0.009(2)
C10 0.028(2) 0.028(2) 0.034(3) -0.008(2) -0.0119(19) -0.0013(19)
C11 0.031(3) 0.036(3) 0.043(3) -0.005(2) -0.013(2) 0.001(2)
C12 0.027(2) 0.034(3) 0.034(3) 0.002(2) -0.0038(18) -0.0020(19)
C13 0.028(2) 0.028(2) 0.023(2) 0.0019(19) -0.0013(17) -0.004(2)
C14 0.028(2) 0.044(3) 0.034(3) -0.003(2) 0.002(2) 0.004(2)
C15 0.040(3) 0.038(3) 0.027(2) -0.006(2) 0.004(2) 0.012(2)
C16 0.036(2) 0.031(2) 0.027(2) -0.0043(19) -0.004(2) 0.000(2)
C17 0.032(3) 0.033(3) 0.022(2) 0.0026(19) -0.0007(18) 0.000(2)
C18 0.039(3) 0.019(2) 0.033(2) 0.0118(18) 0.028(2) 0.012(2)
C19 0.031(2) 0.036(3) 0.032(3) -0.001(2) -0.009(2) 0.004(2)
C20 0.030(2) 0.029(2) 0.028(2) 0.000(2) 0.0003(17) -0.003(2)
C21 0.039(3) 0.042(3) 0.029(2) 0.001(2) -0.007(2) 0.000(2)
C22 0.038(3) 0.045(3) 0.030(2) 0.007(2) 0.000(2) -0.008(2)
C23 0.035(3) 0.032(3) 0.030(3) 0.006(2) 0.006(2) -0.003(2)
C24 0.030(2) 0.024(2) 0.031(2) 0.0035(19) 0.0008(18) 0.0019(18)
C25 0.026(2) 0.029(2) 0.022(2) -0.0033(18) 0.0008(16) 0.0045(18)
C26 0.028(2) 0.044(3) 0.033(3) 0.009(2) -0.005(2) -0.002(2)
C27 0.022(2) 0.035(3) 0.034(3) -0.002(2) -0.0022(19) -0.009(2)
C28 0.039(3) 0.042(3) 0.043(3) -0.004(2) -0.010(3) -0.014(3)
C29 0.037(3) 0.029(2) 0.031(3) -0.006(2) 0.004(2) -0.009(2)
C30 0.034(2) 0.024(2) 0.032(3) -0.0001(19) 0.0031(19) -0.005(2)
C31 0.029(2) 0.022(2) 0.029(3) 0.0048(18) -0.0001(18) -0.0025(17)
C32 0.027(2) 0.030(2) 0.026(2) 0.0010(18) 0.0019(17) 0.0019(19)
C33 0.038(3) 0.032(3) 0.034(3) -0.007(2) 0.008(2) -0.005(2)
C34 0.034(3) 0.037(3) 0.035(3) -0.001(2) -0.014(2) 0.006(2)
C35 0.035(3) 0.029(2) 0.028(2) -0.005(2) 0.0019(19) 0.0060(19)
C36 0.043(3) 0.033(3) 0.035(3) 0.006(2) 0.005(2) 0.001(2)
C37 0.059(3) 0.037(3) 0.024(2) 0.004(2) 0.008(2) 0.008(3)
C38 0.058(3) 0.036(3) 0.024(2) -0.005(2) -0.006(2) 0.013(2)
C39 0.042(3) 0.031(2) 0.029(3) 0.001(2) -0.003(2) 0.005(2)
C40 0.031(2) 0.029(2) 0.022(2) -0.001(2) 0.0006(17) 0.004(2)
C041 0.037(3) 0.027(2) 0.037(3) -0.007(2) -0.004(2) -0.001(2)
C41 0.044(3) 0.039(3) 0.034(3) -0.008(2) -0.014(2) 0.007(2)
N3 0.036(2) 0.040(2) 0.030(2) -0.0062(18) -0.0054(17) -0.002(2)
C43 0.023(2) 0.042(3) 0.036(3) 0.005(2) 0.0029(18) -0.002(2)
C44 0.024(2) 0.037(2) 0.028(2) 0.001(2) -0.0009(19) 0.000(2)
C45 0.036(3) 0.030(2) 0.025(2) 0.017(2) 0.0134(19) 0.022(2)
C46 0.031(2) 0.028(3) 0.028(2) 0.000(2) 0.0033(18) 0.002(2)
C47 0.040(3) 0.033(3) 0.034(3) -0.012(2) 0.000(2) 0.004(2)
C49 0.028(2) 0.051(3) 0.036(3) -0.006(2) 0.004(2) 0.005(2)
C50 0.043(3) 0.027(2) 0.045(3) -0.002(3) 0.011(2) 0.008(2)
N1 0.036(2) 0.032(2) 0.035(2) -0.0036(18) -0.0056(18) -0.0031(18)
N2 0.029(2) 0.032(2) 0.046(2) -0.0006(19) -0.0042(17) -0.0010(17)
N6 0.026(2) 0.035(2) 0.031(2) 0.0039(17) -0.0004(16) -0.0045(17)
N4 0.037(2) 0.025(2) 0.040(2) 0.0000(18) -0.0052(18) -0.0025(18)
N5 0.030(2) 0.035(2) 0.034(2) 0.0058(19) -0.0004(16) -0.0082(18)
C53 0.030(3) 0.054(3) 0.051(3) 0.001(3) -0.007(2) -0.015(3)
O1 0.0257(14) 0.0192(13) 0.0319(16) 0.0022(16) -0.0022(12) -0.0007(12)
O2 0.0236(14) 0.0255(16) 0.0270(16) -0.0014(13) 0.0004(12) -0.0003(12)
O3 0.0275(15) 0.0327(18) 0.0241(16) 0.0003(13) 0.0015(12) -0.0031(13)
O4 0.0239(14) 0.0337(17) 0.0219(15) 0.0053(14) -0.0007(11) -0.0056(15)
O5 0.0255(15) 0.0255(16) 0.0303(17) 0.0017(14) -0.0021(12) 0.0003(13)
O6 0.0268(15) 0.0211(15) 0.0291(17) 0.0021(12) -0.0056(12) -0.0013(13)
O7 0.0280(16) 0.0266(17) 0.0307(18) -0.0078(14) -0.0033(13) -0.0052(13)
O8 0.0304(17) 0.0252(16) 0.0339(18) -0.0018(14) -0.0071(14) 0.0010(13)
O9 0.0278(15) 0.0283(17) 0.0351(17) -0.0068(15) -0.0006(13) -0.0004(14)
O10 0.0303(17) 0.0363(19) 0.0299(17) 0.0003(14) 0.0012(13) -0.0086(15)
O11 0.0281(16) 0.0340(19) 0.0286(17) 0.0010(14) -0.0003(13) -0.0078(14)
Mn1 0.0248(3) 0.0221(3) 0.0263(4) -0.0025(3) -0.0039(3) -0.0005(3)
Mn2 0.0235(3) 0.0245(3) 0.0254(3) 0.0009(3) -0.0009(3) -0.0027(3)
Gd1 0.02407(10) 0.02700(11) 0.02967(11) -0.00137(10) -0.00219(9) -0.00206(9)
C51 0.028(2) 0.029(2) 0.038(3) 0.006(2) 0.0031(19) 0.000(2)
C52 0.038(3) 0.033(3) 0.044(3) 0.002(2) -0.002(2) -0.013(2)
C42 0.040(3) 0.042(3) 0.054(3) -0.014(3) -0.006(3) -0.009(2)
C54 0.032(3) 0.041(3) 0.065(4) -0.011(3) -0.016(3) -0.003(2)
C57 0.024(2) 0.043(3) 0.039(3) 0.010(2) -0.001(2) -0.005(2)
C56 0.038(3) 0.043(3) 0.039(3) 0.000(2) 0.005(2) -0.010(2)
C55 0.037(3) 0.034(3) 0.027(2) -0.007(2) -0.004(2) -0.006(2)
C48 0.038(3) 0.058(4) 0.047(3) -0.015(3) 0.006(2) 0.021(3)
O20 0.078(3) 0.071(3) 0.062(3) -0.014(2) -0.011(2) 0.013(3)
N20 0.086(4) 0.050(3) 0.053(3) 0.009(3) -0.004(3) 0.010(3)
O22 0.080(4) 0.066(3) 0.099(4) -0.025(3) 0.011(3) -0.006(3)
O21 0.275(11) 0.100(5) 0.100(5) 0.041(5) 0.053(6) 0.002(7)
C58 0.027(2) 0.036(3) 0.043(3) -0.003(2) -0.003(2) 0.006(2)

loop_
_atom_type_symbol
_atom_type_description
_atom_type_scat_dispersion_real
_atom_type_scat_dispersion_imag
_atom_type_scat_source
C C 0.0033 0.0016 'International Tables Vol C Tables 4.2.6.8 and 6.1.1.4'
H H 0 0 'International Tables Vol C Tables 4.2.6.8 and 6.1.1.4'
N N 0.0061 0.0033 'International Tables Vol C Tables 4.2.6.8 and 6.1.1.4'
O O 0.0106 0.006 'International Tables Vol C Tables 4.2.6.8 and 6.1.1.4'
Mn Mn 0.3368 0.7283 'International Tables Vol C Tables 4.2.6.8 and 6.1.1.4'
Gd Gd -0.1653 3.9035 'International Tables Vol C Tables 4.2.6.8 and 6.1.1.4'

loop_
_geom_angle_atom_site_label_1
_geom_angle_atom_site_label_2
_geom_angle_atom_site_label_3
_geom_angle
_geom_angle_site_symmetry_1
_geom_angle_site_symmetry_3
_geom_angle_publ_flag
O1 C1 C6 119.0(4) . . ?
O1 C1 C2 124.0(4) . . ?
C6 C1 C2 116.9(4) . . ?
C3 C2 C1 119.4(4) . . ?
C3 C2 C8 116.1(4) . . ?
C1 C2 C8 124.4(4) . . ?
C4 C3 C2 122.3(5) . . ?
C3 C4 C5 119.6(4) . . ?
C6 C5 C4 119.1(4) . . ?
O12 C6 C5 123.5(4) . . ?
O12 C6 C1 113.8(4) . . ?
C5 C6 C1 122.7(4) . . ?
C6 O12 C58 117.0(4) . . ?
N2 C8 C2 127.7(4) . . ?
N2 C9 C10 114.0(4) . . ?
C42 C10 C54 107.2(4) . . ?
C42 C10 C9 111.7(4) . . ?
C54 C10 C9 106.9(4) . . ?
C42 C10 C11 112.5(4) . . ?
C54 C10 C11 107.1(4) . . ?
C9 C10 C11 111.0(4) . . ?
N1 C11 C10 113.2(4) . . ?
N1 C12 C13 126.8(4) . . ?
C14 C13 C18 117.0(4) . . ?
C14 C13 C12 115.9(4) . . ?
C18 C13 C12 127.1(4) . . ?
C15 C14 C13 122.5(4) . . ?
C14 C15 C16 119.1(4) . . ?
C17 C16 C15 120.0(4) . . ?
O7 C17 C16 125.4(4) . . ?
O7 C17 C18 112.8(4) . . ?
C16 C17 C18 121.8(4) . . ?
O2 C18 C17 120.7(4) . . ?
O2 C18 C13 119.7(4) . . ?
C17 C18 C13 119.6(4) . . ?
N6 C19 C20 127.7(4) . . ?
C25 C20 C21 119.0(4) . . ?
C25 C20 C19 125.2(4) . . ?
C21 C20 C19 115.8(4) . . ?
C22 C21 C20 122.0(4) . . ?
C21 C22 C23 119.4(4) . . ?
C24 C23 C22 119.7(4) . . ?
C23 C24 O11 124.7(4) . . ?
C23 C24 C25 122.4(4) . . ?
O11 C24 C25 112.9(4) . . ?
O4 C25 C20 123.3(4) . . ?
O4 C25 C24 119.2(4) . . ?
C20 C25 C24 117.5(4) . . ?
N6 C26 C27 113.1(4) . . ?
C52 C27 C28 112.2(4) . . ?
C52 C27 C53 107.5(4) . . ?
C28 C27 C53 107.6(4) . . ?
C52 C27 C26 112.1(4) . . ?
C28 C27 C26 111.3(4) . . ?
C53 C27 C26 105.7(4) . . ?
N4 C28 C27 114.1(4) . . ?
N4 C29 C30 127.6(4) . . ?
C31 C30 C33 119.4(4) . . ?
C31 C30 C29 124.4(4) . . ?
C33 C30 C29 116.1(4) . . ?
O6 C31 C30 124.6(4) . . ?
O6 C31 C32 118.8(4) . . ?
C30 C31 C32 116.6(4) . . ?
C51 C32 O8 125.3(4) . . ?
C51 C32 C31 122.6(4) . . ?
O8 C32 C31 112.0(4) . . ?
C50 C33 C30 121.2(5) . . ?
O10 C35 C36 125.5(5) . . ?
O10 C35 C40 112.7(4) . . ?
C36 C35 C40 121.7(4) . . ?
C35 C36 C37 119.8(5) . . ?
C38 C37 C36 120.4(5) . . ?
C37 C38 C39 121.6(5) . . ?
C38 C39 C40 119.7(5) . . ?
C38 C39 C41 116.4(5) . . ?
C40 C39 C41 123.9(4) . . ?
O3 C40 C35 118.9(4) . . ?
O3 C40 C39 124.3(4) . . ?
C35 C40 C39 116.8(4) . . ?
N3 C41 C39 127.8(5) . . ?
C41 N3 C42 116.6(4) . . ?
C41 N3 Mn1 126.8(3) . . ?
C42 N3 Mn1 116.2(3) . . ?
N5 C43 C44 128.7(4) . . ?
C49 C44 C43 116.6(4) . . ?
C49 C44 C45 118.0(4) . . ?
C43 C44 C45 125.4(4) . . ?
O5 C45 C46 121.5(4) . . ?
O5 C45 C44 120.5(5) . . ?
C46 C45 C44 118.0(4) . . ?
C47 C46 O9 126.0(4) . . ?
C47 C46 C45 121.7(4) . . ?
O9 C46 C45 112.2(4) . . ?
C46 C47 C48 121.1(5) . . ?
C48 C49 C44 121.7(5) . . ?
C33 C50 C51 120.8(5) . . ?
C12 N1 C11 115.5(4) . . ?
C12 N1 Mn1 127.6(3) . . ?
C11 N1 Mn1 116.4(3) . . ?
C8 N2 C9 116.2(4) . . ?
C8 N2 Mn1 128.5(3) . . ?
C9 N2 Mn1 115.2(3) . . ?
C19 N6 C26 116.2(4) . . ?
C19 N6 Mn2 125.9(3) . . ?
C26 N6 Mn2 116.3(3) . . ?
C29 N4 C28 116.4(4) . . ?
C29 N4 Mn2 127.1(3) . . ?
C28 N4 Mn2 116.4(3) . . ?
C43 N5 C52 117.0(4) . . ?
C43 N5 Mn2 126.0(3) . . ?
C52 N5 Mn2 115.8(3) . . ?
C1 O1 Mn1 131.6(3) . . ?
C1 O1 Gd1 135.1(3) . . ?
Mn1 O1 Gd1 92.96(11) . . ?
C18 O2 Mn1 133.4(3) . . ?
C18 O2 Gd1 132.2(3) . . ?
Mn1 O2 Gd1 94.21(11) . . ?
C40 O3 Mn1 132.0(3) . . ?
C40 O3 Gd1 132.5(3) . . ?
Mn1 O3 Gd1 94.12(11) . . ?
C25 O4 Mn2 130.5(3) . . ?
C25 O4 Gd1 135.6(3) . . ?
Mn2 O4 Gd1 93.75(10) . . ?
C45 O5 Mn2 133.4(3) . . ?
C45 O5 Gd1 132.4(3) . . ?
Mn2 O5 Gd1 94.19(11) . . ?
C31 O6 Mn2 131.8(3) . . ?
C31 O6 Gd1 131.8(3) . . ?
Mn2 O6 Gd1 93.33(11) . . ?
C17 O7 C55 115.0(4) . . ?
C17 O7 Gd1 115.9(3) . . ?
C55 O7 Gd1 129.0(3) . . ?
C32 O8 C34 115.8(4) . . ?
C32 O8 Gd1 115.5(2) . . ?
C34 O8 Gd1 127.7(3) . . ?
C46 O9 C041 116.2(4) . . ?
C46 O9 Gd1 115.8(3) . . ?
C041 O9 Gd1 127.8(3) . . ?
C35 O10 C56 116.9(4) . . ?
C35 O10 Gd1 115.8(3) . . ?
C56 O10 Gd1 126.7(3) . . ?
C24 O11 C57 117.1(4) . . ?
O3 Mn1 O2 76.73(12) . . ?
O3 Mn1 O1 77.94(11) . . ?
O2 Mn1 O1 77.79(11) . . ?
O3 Mn1 N1 122.86(14) . . ?
O2 Mn1 N1 83.99(13) . . ?
O1 Mn1 N1 148.27(14) . . ?
O3 Mn1 N2 148.00(14) . . ?
O2 Mn1 N2 124.20(14) . . ?
O1 Mn1 N2 83.24(13) . . ?
N1 Mn1 N2 85.91(15) . . ?
O3 Mn1 N3 84.14(14) . . ?
O2 Mn1 N3 148.17(14) . . ?
O1 Mn1 N3 122.93(14) . . ?
N1 Mn1 N3 85.41(15) . . ?
N2 Mn1 N3 84.72(16) . . ?
O3 Mn1 Gd1 46.33(8) . . ?
O2 Mn1 Gd1 46.04(8) . . ?
O1 Mn1 Gd1 46.46(8) . . ?
N1 Mn1 Gd1 128.57(11) . . ?
N2 Mn1 Gd1 128.22(11) . . ?
N3 Mn1 Gd1 128.69(11) . . ?
O6 Mn2 O5 76.74(11) . . ?
O6 Mn2 O4 78.29(11) . . ?
O5 Mn2 O4 76.98(11) . . ?
O6 Mn2 N6 147.15(14) . . ?
O5 Mn2 N6 125.10(14) . . ?
O4 Mn2 N6 83.28(12) . . ?
O6 Mn2 N5 123.27(13) . . ?
O5 Mn2 N5 83.71(13) . . ?
O4 Mn2 N5 146.80(14) . . ?
N6 Mn2 N5 86.18(14) . . ?
O6 Mn2 N4 84.23(13) . . ?
O5 Mn2 N4 148.16(14) . . ?
O4 Mn2 N4 124.01(15) . . ?
N6 Mn2 N4 83.89(15) . . ?
N5 Mn2 N4 85.78(16) . . ?
O6 Mn2 Gd1 46.76(8) . . ?
O5 Mn2 Gd1 45.88(8) . . ?
O4 Mn2 Gd1 45.89(7) . . ?
N6 Mn2 Gd1 128.03(10) . . ?
N5 Mn2 Gd1 128.37(11) . . ?
N4 Mn2 Gd1 129.19(11) . . ?
O4 Gd1 O5 67.95(10) . . ?
O4 Gd1 O2 113.25(10) . . ?
O5 Gd1 O2 177.92(10) . . ?
O4 Gd1 O3 175.69(11) . . ?
O5 Gd1 O3 112.36(10) . . ?
O2 Gd1 O3 66.58(10) . . ?
O4 Gd1 O1 107.83(10) . . ?
O5 Gd1 O1 113.23(10) . . ?
O2 Gd1 O1 68.21(10) . . ?
O3 Gd1 O1 67.98(10) . . ?
O4 Gd1 O6 68.46(10) . . ?
O5 Gd1 O6 66.83(10) . . ?
O2 Gd1 O6 111.84(10) . . ?
O3 Gd1 O6 115.75(10) . . ?
O1 Gd1 O6 176.12(10) . . ?
O4 Gd1 O10 125.07(9) . . ?
O5 Gd1 O10 65.21(10) . . ?
O2 Gd1 O10 112.90(10) . . ?
O3 Gd1 O10 57.66(9) . . ?
O1 Gd1 O10 115.78(9) . . ?
O6 Gd1 O10 67.93(9) . . ?
O4 Gd1 O8 116.07(10) . . ?
O5 Gd1 O8 112.62(9) . . ?
O2 Gd1 O8 65.38(9) . . ?
O3 Gd1 O8 67.98(10) . . ?
O1 Gd1 O8 125.19(9) . . ?
O6 Gd1 O8 57.11(9) . . ?
O10 Gd1 O8 61.44(9) . . ?
O4 Gd1 O9 113.03(10) . . ?
O5 Gd1 O9 57.85(9) . . ?
O2 Gd1 O9 122.32(9) . . ?
O3 Gd1 O9 64.72(10) . . ?
O1 Gd1 O9 66.30(9) . . ?
O6 Gd1 O9 115.88(9) . . ?
O10 Gd1 O9 61.49(9) . . ?
O8 Gd1 O9 118.97(9) . . ?
O4 Gd1 O7 66.54(10) . . ?
O5 Gd1 O7 122.42(9) . . ?
O2 Gd1 O7 57.44(9) . . ?
O3 Gd1 O7 115.64(10) . . ?
O1 Gd1 O7 112.87(9) . . ?
O6 Gd1 O7 64.91(9) . . ?
O10 Gd1 O7 119.51(9) . . ?
O8 Gd1 O7 61.94(9) . . ?
O9 Gd1 O7 178.99(10) . . ?
O4 Gd1 Mn1 137.63(7) . . ?
O5 Gd1 Mn1 140.46(7) . . ?
O2 Gd1 Mn1 39.75(7) . . ?
O3 Gd1 Mn1 39.54(7) . . ?
O1 Gd1 Mn1 40.58(7) . . ?
O6 Gd1 Mn1 141.70(7) . . ?
O10 Gd1 Mn1 97.20(6) . . ?
O8 Gd1 Mn1 84.64(6) . . ?
O9 Gd1 Mn1 82.61(6) . . ?
O7 Gd1 Mn1 97.11(6) . . ?
O4 Gd1 Mn2 40.36(7) . . ?
O5 Gd1 Mn2 39.92(7) . . ?
O2 Gd1 Mn2 139.98(7) . . ?
O3 Gd1 Mn2 142.40(7) . . ?
O1 Gd1 Mn2 137.71(7) . . ?
O6 Gd1 Mn2 39.90(7) . . ?
O10 Gd1 Mn2 84.77(6) . . ?
O8 Gd1 Mn2 97.01(6) . . ?
O9 Gd1 Mn2 97.70(6) . . ?
O7 Gd1 Mn2 82.54(6) . . ?
Mn1 Gd1 Mn2 177.886(19) . . ?
C32 C51 C50 119.3(5) . . ?
N5 C52 C27 114.5(4) . . ?
N3 C42 C10 113.5(4) . . ?
C49 C48 C47 119.4(5) . . ?
O22 N20 O21 113.6(7) . . ?
O22 N20 O20 124.4(6) . . ?
O21 N20 O20 121.5(7) . . ?

loop_
_geom_bond_atom_site_label_1
_geom_bond_atom_site_label_2
_geom_bond_distance
_geom_bond_site_symmetry_2
_geom_bond_publ_flag
C1 O1 1.315(5) . ?
C1 C6 1.406(6) . ?
C1 C2 1.410(6) . ?
C2 C3 1.402(7) . ?
C2 C8 1.453(6) . ?
C3 C4 1.346(7) . ?
C4 C5 1.403(7) . ?
C5 C6 1.375(6) . ?
C6 O12 1.374(5) . ?
O12 C58 1.416(5) . ?
C8 N2 1.278(6) . ?
C9 N2 1.473(6) . ?
C9 C10 1.546(7) . ?
C10 C42 1.527(7) . ?
C10 C54 1.542(6) . ?
C10 C11 1.552(7) . ?
C11 N1 1.477(6) . ?
C12 N1 1.287(6) . ?
C12 C13 1.447(6) . ?
C13 C14 1.410(7) . ?
C13 C18 1.433(6) . ?
C14 C15 1.368(7) . ?
C15 C16 1.407(7) . ?
C16 C17 1.365(7) . ?
C17 O7 1.361(5) . ?
C17 C18 1.383(7) . ?
C18 O2 1.351(5) . ?
C19 N6 1.274(6) . ?
C19 C20 1.439(6) . ?
C20 C25 1.406(6) . ?
C20 C21 1.409(7) . ?
C21 C22 1.380(7) . ?
C22 C23 1.393(7) . ?
C23 C24 1.369(7) . ?
C24 O11 1.373(6) . ?
C24 C25 1.425(6) . ?
C25 O4 1.316(5) . ?
C26 N6 1.465(6) . ?
C26 C27 1.573(7) . ?
C27 C52 1.520(7) . ?
C27 C28 1.526(7) . ?
C27 C53 1.534(6) . ?
C28 N4 1.474(6) . ?
C29 N4 1.298(6) . ?
C29 C30 1.453(7) . ?
C30 C31 1.414(6) . ?
C30 C33 1.417(7) . ?
C31 O6 1.310(5) . ?
C31 C32 1.427(6) . ?
C32 C51 1.356(7) . ?
C32 O8 1.378(6) . ?
C33 C50 1.346(7) . ?
C34 O8 1.438(5) . ?
C35 O10 1.365(6) . ?
C35 C36 1.372(7) . ?
C35 C40 1.426(7) . ?
C36 C37 1.407(7) . ?
C37 C38 1.344(7) . ?
C38 C39 1.406(7) . ?
C39 C40 1.429(6) . ?
C39 C41 1.444(7) . ?
C40 O3 1.309(5) . ?
C041 O9 1.423(5) . ?
C41 N3 1.282(7) . ?
N3 C42 1.468(6) . ?
N3 Mn1 2.204(4) . ?
C43 N5 1.285(6) . ?
C43 C44 1.436(7) . ?
C44 C49 1.398(7) . ?
C44 C45 1.450(6) . ?
C45 O5 1.328(5) . ?
C45 C46 1.395(7) . ?
C46 C47 1.352(7) . ?
C46 O9 1.373(5) . ?
C47 C48 1.388(8) . ?
C49 C48 1.376(8) . ?
C50 C51 1.398(7) . ?
N1 Mn1 2.184(4) . ?
N2 Mn1 2.187(4) . ?
N6 Mn2 2.189(4) . ?
N4 Mn2 2.202(4) . ?
N5 C52 1.474(6) . ?
N5 Mn2 2.194(4) . ?
O1 Mn1 2.172(3) . ?
O1 Gd1 2.420(3) . ?
O2 Mn1 2.138(3) . ?
O2 Gd1 2.406(3) . ?
O3 Mn1 2.128(3) . ?
O3 Gd1 2.418(3) . ?
O4 Mn2 2.165(3) . ?
O4 Gd1 2.400(3) . ?
O5 Mn2 2.146(3) . ?
O5 Gd1 2.401(3) . ?
O6 Mn2 2.143(3) . ?
O6 Gd1 2.434(3) . ?
O7 C55 1.448(5) . ?
O7 Gd1 2.924(3) . ?
O8 Gd1 2.895(3) . ?
O9 Gd1 2.916(3) . ?
O10 C56 1.411(6) . ?
O10 Gd1 2.885(3) . ?
O11 C57 1.418(5) . ?
Mn1 Gd1 3.3339(7) . ?
Mn2 Gd1 3.3355(7) . ?
O20 N20 1.217(7) . ?
N20 O22 1.208(7) . ?
N20 O21 1.208(8) . ?
